data_4129138
loop_
_publ_author_name
'Wilde, Justin H.'
'Smith, Jacob A.'
'Dickie, Diane A.'
'Harman, W. Dean'

_publ_section_title
;
 Molybdenum-Promoted Synthesis of Isoquinuclidines with Bridgehead
 CF<sub>3</sub> Groups.
;
_journal_issue 47
_journal_name_full 'Journal of the American Chemical Society'
_journal_page_first 18890
_journal_page_last 18899
_journal_paper_doi 10.1021/jacs.9b10781
_journal_volume 141
_journal_year 2019
_chemical_formula_sum 'C27 H34 B F3 Mo N10 O3'
_chemical_formula_weight 710.39
_chemical_name_common 5-JHW-245
_space_group_crystal_system triclinic
_space_group_IT_number 2
_space_group_name_Hall '-P 1'
_space_group_name_H-M_alt 'P -1'
_atom_sites_solution_hydrogens mixed
_atom_sites_solution_primary dual
_cell_angle_alpha 109.4090(10)
_cell_angle_beta 90.2530(10)
_cell_angle_gamma 109.3240(10)
_cell_formula_units_Z 4
_cell_length_a 12.4233(9)
_cell_length_b 15.1163(11)
_cell_length_c 19.2382(14)
_cell_measurement_reflns_used 9860
_cell_measurement_temperature 150.(2)
_cell_measurement_theta_max 29.4183
_cell_measurement_theta_min 2.2043
_cell_volume 3188.9(4)
_computing_cell_refinement 'SAINT V8.38A (Bruker AXS Inc., 2017)'
_computing_data_collection 'Bruker Instrument Service v2017.5.0.0'
_computing_data_reduction 'SAINT V8.38A (Bruker AXS Inc., 2017)'
_computing_structure_refinement 'SHELXL-2016/6 (Sheldrick, 2016)'
_computing_structure_solution 'SHELXT 2014/5 (Sheldrick, 2014)'
_diffrn_ambient_temperature 150.(2)
_diffrn_detector_area_resol_mean 8.3333
_diffrn_measured_fraction_theta_full 0.999
_diffrn_measured_fraction_theta_max 0.999
_diffrn_measurement_device_type 'Bruker Kappa APEXII Duo'
_diffrn_measurement_method '\w scans'
_diffrn_radiation_monochromator graphite
_diffrn_radiation_type 'Mo K\a'
_diffrn_radiation_wavelength 0.71073
_diffrn_reflns_av_R_equivalents 0.0682
_diffrn_reflns_av_unetI/netI 0.0744
_diffrn_reflns_limit_h_max 16
_diffrn_reflns_limit_h_min -17
_diffrn_reflns_limit_k_max 21
_diffrn_reflns_limit_k_min -20
_diffrn_reflns_limit_l_max 26
_diffrn_reflns_limit_l_min -26
_diffrn_reflns_number 69581
_diffrn_reflns_theta_full 29.61
_diffrn_reflns_theta_max 29.61
_diffrn_reflns_theta_min 1.13
_diffrn_source 'fine-focus sealed tube'
_exptl_absorpt_coefficient_mu 0.475
_exptl_absorpt_correction_T_max 0.97
_exptl_absorpt_correction_T_min 0.88
_exptl_absorpt_correction_type multi-scan
_exptl_absorpt_process_details
;
SADABS-2016/2 - Bruker AXS area detector scaling and absorption correction
;
_exptl_crystal_colour yellow
_exptl_crystal_density_diffrn 1.480
_exptl_crystal_density_method 'not measured'
_exptl_crystal_description plate
_exptl_crystal_F_000 1456
_exptl_crystal_size_max 0.366
_exptl_crystal_size_mid 0.234
_exptl_crystal_size_min 0.064
_refine_diff_density_max 0.818
_refine_diff_density_min -1.197
_refine_ls_extinction_method none
_refine_ls_goodness_of_fit_ref 1.017
_refine_ls_hydrogen_treatment mixed
_refine_ls_matrix_type full
_refine_ls_number_parameters 827
_refine_ls_number_reflns 17915
_refine_ls_number_restraints 7
_refine_ls_restrained_S_all 1.017
_refine_ls_R_factor_all 0.0852
_refine_ls_R_factor_gt 0.0416
_refine_ls_shift/su_max 0.002
_refine_ls_shift/su_mean 0.000
_refine_ls_structure_factor_coef Fsqd
_refine_ls_weighting_details 'w=1/[\s^2^(Fo^2^)+(0.0383P)^2^] where P=(Fo^2^+2Fc^2^)/3'
_refine_ls_weighting_scheme calc
_refine_ls_wR_factor_gt 0.0788
_refine_ls_wR_factor_ref 0.0916
_reflns_number_gt 12090
_reflns_number_total 17915
_reflns_threshold_expression 'I > 2\s(I)'
_cod_data_source_file ja9b10781_si_001.cif
_cod_data_source_block 10
_cod_depositor_comments
;
The following automatic conversions were performed:

data item '_exptl_absorpt_correction_type' value 'Multi-Scan' was
changed to 'multi-scan' in accordance with the
/home/data/users/saulius/crontab/automatic-downloads/rss-feeds/ACS/lib/dictionaries/cif_core.dic
dictionary named 'cif_core.dic' version 2.4.2 last updated on
2011-04-26.

Automatic conversion script
Id: cif_fix_values 6909 2019-04-08 15:41:33Z antanas 

 Adding full bibliography for 4129132--4129146.cif.
;
_cod_database_code 4129138

loop_
_space_group_symop_operation_xyz
'x, y, z'
'-x, -y, -z'

loop_
_atom_site_type_symbol
_atom_site_label
_atom_site_fract_x
_atom_site_fract_y
_atom_site_fract_z
_atom_site_U_iso_or_equiv
_atom_site_adp_type
_atom_site_calc_flag
_atom_site_refinement_flags_adp
_atom_site_refinement_flags_posn
_atom_site_occupancy
Mo Mo1 0.31239(2) 0.74609(2) 0.05633(2) 0.01794(6) Uani d . . 1
F F1 -0.01659(19) 0.89546(16) -0.00383(11) 0.0715(6) Uani d . . 1
F F2 -0.10266(17) 0.73807(15) -0.03209(10) 0.0641(6) Uani d . . 1
F F3 -0.12444(17) 0.83888(18) 0.06999(11) 0.0768(7) Uani d . . 1
O O1 0.09392(15) 0.62030(14) -0.04505(9) 0.0355(5) Uani d . . 1
O O2 -0.0189(2) 0.7522(2) 0.29283(17) 0.0831(10) Uani d . . 1
O O3 -0.09459(18) 0.85159(16) 0.26517(11) 0.0455(5) Uani d . . 1
N N1 0.40764(17) 0.65017(15) -0.00668(11) 0.0225(4) Uani d . . 1
N N2 0.51794(17) 0.68976(16) -0.01985(11) 0.0256(5) Uani d . . 1
N N3 0.48867(17) 0.83984(15) 0.12524(11) 0.0225(4) Uani d . . 1
N N4 0.58434(17) 0.85066(15) 0.08948(11) 0.0271(5) Uani d . . 1
N N5 0.38808(17) 0.82727(15) -0.01901(11) 0.0228(4) Uani d . . 1
N N6 0.50007(18) 0.84326(15) -0.03139(11) 0.0253(5) Uani d . . 1
N N7 0.18224(17) 0.67338(15) -0.00267(10) 0.0212(4) Uani d . . 1
N N8 0.27948(16) 0.63995(14) 0.11674(10) 0.0200(4) Uani d . . 1
N N9 0.2132(2) 0.42938(17) 0.22329(12) 0.0350(6) Uani d . . 1
N N10 0.03601(18) 0.75186(16) 0.10111(12) 0.0283(5) Uani d . . 1
C C1 0.3759(2) 0.55099(19) -0.03944(14) 0.0297(6) Uani d . . 1
H H1 0.302614 0.504224 -0.039388 0.036 Uiso calc U R 1
C C2 0.4649(3) 0.5260(2) -0.07351(15) 0.0356(7) Uani d . . 1
H H2 0.464961 0.460756 -0.100445 0.043 Uiso calc U R 1
C C3 0.5526(2) 0.6152(2) -0.06015(14) 0.0313(6) Uani d . . 1
H H3 0.626031 0.623185 -0.076671 0.038 Uiso calc U R 1
C C4 0.5271(2) 0.89286(19) 0.19746(14) 0.0283(6) Uani d . . 1
H H4 0.479229 0.898884 0.235855 0.034 Uiso calc U R 1
C C5 0.6458(2) 0.9376(2) 0.20858(15) 0.0362(7) Uani d . . 1
H H5 0.693815 0.979048 0.254248 0.043 Uiso calc U R 1
C C6 0.6786(2) 0.9089(2) 0.13909(15) 0.0361(7) Uani d . . 1
H H6 0.755471 0.92712 0.127812 0.043 Uiso calc U R 1
C C7 0.3451(2) 0.86450(19) -0.06165(13) 0.0292(6) Uani d . . 1
H H7 0.268246 0.863336 -0.064525 0.035 Uiso calc U R 1
C C8 0.4285(3) 0.9053(2) -0.10131(15) 0.0355(7) Uani d . . 1
H H8 0.420516 0.936682 -0.135384 0.043 Uiso calc U R 1
C C9 0.5241(3) 0.89028(19) -0.08063(15) 0.0338(7) Uani d . . 1
H H9 0.596387 0.909985 -0.098251 0.041 Uiso calc U R 1
C C10 0.2394(2) 0.82256(18) 0.15221(13) 0.0218(5) Uani d . . 1
H H10 0.29502 0.855218 0.198822 0.026 Uiso calc U R 1
C C11 0.2615(2) 0.88137(18) 0.10554(13) 0.0237(5) Uani d . . 1
H H11 0.326891 0.946877 0.1257 0.028 Uiso calc U R 1
C C12 0.1617(2) 0.8833(2) 0.06672(14) 0.0287(6) Uani d . . 1
H H12 0.1719 0.930738 0.0428 0.034 Uiso calc U R 1
C C13 0.0557(2) 0.8191(2) 0.06422(14) 0.0291(6) Uani d . . 1
C C14 0.1166(2) 0.78160(19) 0.16694(13) 0.0244(5) Uani d . . 1
H H14 0.106949 0.72101 0.180147 0.029 Uiso calc U R 1
C C15 0.0926(2) 0.8615(2) 0.23427(14) 0.0297(6) Uani d . . 1
H H15A 0.160529 0.894602 0.272774 0.036 Uiso calc U R 1
H H15B 0.080546 0.91334 0.217779 0.036 Uiso calc U R 1
C C16 -0.0112(3) 0.8159(2) 0.26740(15) 0.0377(7) Uani d . . 1
C C17 -0.1986(3) 0.8102(3) 0.29615(19) 0.0550(9) Uani d . . 1
H H17A -0.234195 0.861792 0.315668 0.066 Uiso calc U R 1
H H17B -0.177566 0.792558 0.338164 0.066 Uiso calc U R 1
C C18 -0.2839(3) 0.7191(3) 0.2395(2) 0.0597(10) Uani d . . 1
H H18A -0.300949 0.735161 0.196259 0.09 Uiso calc U R 1
H H18B -0.354872 0.697157 0.26105 0.09 Uiso calc U R 1
H H18C -0.251978 0.665384 0.223931 0.09 Uiso calc U R 1
C C19 -0.0699(2) 0.6663(2) 0.08771(16) 0.0439(8) Uani d . . 1
H H19A -0.132698 0.690017 0.10547 0.066 Uiso calc U R 1
H H19B -0.059796 0.623848 0.11432 0.066 Uiso calc U R 1
H H19C -0.08844 0.627424 0.034327 0.066 Uiso calc U R 1
C C20 -0.0447(3) 0.8230(3) 0.02467(17) 0.0468(8) Uani d . . 1
C C21 0.1752(2) 0.56764(18) 0.10704(13) 0.0235(5) Uani d . . 1
H H21 0.115609 0.565305 0.074646 0.028 Uiso calc U R 1
C C22 0.1499(2) 0.49787(18) 0.14058(13) 0.0250(5) Uani d . . 1
H H22 0.074405 0.44965 0.131468 0.03 Uiso calc U R 1
C C23 0.2349(2) 0.49698(18) 0.18858(13) 0.0238(5) Uani d . . 1
C C24 0.3434(2) 0.57110(19) 0.19780(14) 0.0280(6) Uani d . . 1
H H24 0.40541 0.574655 0.228963 0.034 Uiso calc U R 1
C C25 0.3601(2) 0.63794(19) 0.16222(13) 0.0266(6) Uani d . . 1
H H25 0.434807 0.687053 0.170239 0.032 Uiso calc U R 1
C C26 0.3023(3) 0.4316(3) 0.27323(17) 0.0487(8) Uani d . . 1
H H26A 0.367123 0.423224 0.246336 0.073 Uiso calc U R 1
H H26B 0.271553 0.377052 0.292561 0.073 Uiso calc U R 1
H H26C 0.328454 0.495983 0.314618 0.073 Uiso calc U R 1
C C27 0.0981(3) 0.3598(2) 0.21763(17) 0.0429(8) Uani d . . 1
H H27A 0.0472 0.397135 0.237645 0.064 Uiso calc U R 1
H H27B 0.099133 0.316893 0.246051 0.064 Uiso calc U R 1
H H27C 0.06984 0.318129 0.165365 0.064 Uiso calc U R 1
B B1 0.5762(3) 0.8043(2) 0.00455(17) 0.0286(7) Uani d . . 1
H H1A 0.661(2) 0.8230(17) -0.0137(12) 0.023(6) Uiso d . . 1
Mo Mo2 0.19317(2) 0.25109(2) 0.42657(2) 0.01783(6) Uani d . . 1
F F4 0.61093(16) 0.26137(15) 0.34422(11) 0.0601(5) Uani d . . 1
F F5 0.51809(19) 0.10689(16) 0.28409(12) 0.0736(7) Uani d . . 1
F F6 0.62689(19) 0.1524(2) 0.38656(15) 0.0957(9) Uani d . . 1
O O4 0.41040(15) 0.37819(15) 0.39172(11) 0.0391(5) Uani d . . 1
O O5 0.5260(2) 0.2452(2) 0.66059(13) 0.0896(10) Uani d . . 1
O O6 0.60422(18) 0.14962(18) 0.58002(12) 0.0540(6) Uani d . . 1
N N11 0.09335(17) 0.34399(15) 0.41338(11) 0.0216(4) Uani d . . 1
N N12 -0.01714(17) 0.30229(16) 0.37937(11) 0.0243(5) Uani d . . 1
N N13 0.02019(17) 0.15602(15) 0.44692(11) 0.0221(4) Uani d . . 1
N N14 -0.07792(17) 0.14228(15) 0.40533(11) 0.0242(5) Uani d . . 1
N N15 0.11735(17) 0.16973(15) 0.30870(11) 0.0233(4) Uani d . . 1
N N16 0.00419(18) 0.15015(15) 0.28758(11) 0.0258(5) Uani d . . 1
N N17 0.32226(17) 0.32490(15) 0.40594(10) 0.0223(4) Uani d . . 1
N N18 0.22491(16) 0.35783(14) 0.54268(10) 0.0198(4) Uani d . . 1
N N19 0.2872(2) 0.57024(17) 0.75858(12) 0.0360(6) Uani d . . 1
N N20 0.47218(18) 0.24558(17) 0.46735(12) 0.0310(5) Uani d . . 1
C C28 0.1213(2) 0.4429(2) 0.43334(14) 0.0292(6) Uani d . . 1
H H28 0.193633 0.491124 0.458566 0.035 Uiso calc U R 1
C C29 0.0294(3) 0.4654(2) 0.41197(16) 0.0363(7) Uani d . . 1
H H29 0.026691 0.529891 0.419219 0.044 Uiso calc U R 1
C C30 -0.0559(2) 0.3750(2) 0.37837(15) 0.0333(6) Uani d . . 1
H H30 -0.130409 0.365033 0.357689 0.04 Uiso calc U R 1
C C31 -0.0150(2) 0.10939(18) 0.49532(13) 0.0247(5) Uani d . . 1
H H31 0.034879 0.106464 0.531404 0.03 Uiso calc U R 1
C C32 -0.1338(2) 0.06595(19) 0.48584(15) 0.0296(6) Uani d . . 1
H H32 -0.179907 0.028697 0.512992 0.036 Uiso calc U R 1
C C33 -0.1701(2) 0.08852(19) 0.42878(15) 0.0289(6) Uani d . . 1
H H33 -0.247985 0.069321 0.408928 0.035 Uiso calc U R 1
C C34 0.1619(3) 0.13772(19) 0.24613(13) 0.0307(6) Uani d . . 1
H H34 0.239786 0.142042 0.24393 0.037 Uiso calc U R 1
C C35 0.0790(3) 0.0974(2) 0.18500(15) 0.0377(7) Uani d . . 1
H H35 0.088302 0.069503 0.134301 0.045 Uiso calc U R 1
C C36 -0.0189(3) 0.1063(2) 0.21307(14) 0.0344(7) Uani d . . 1
H H36 -0.091579 0.085091 0.184755 0.041 Uiso calc U R 1
C C37 0.2690(2) 0.17580(18) 0.48213(13) 0.0214(5) Uani d . . 1
H H37 0.214386 0.143216 0.511872 0.026 Uiso calc U R 1
C C38 0.2449(2) 0.11634(18) 0.40451(13) 0.0232(5) Uani d . . 1
H H38 0.179718 0.050841 0.390902 0.028 Uiso calc U R 1
C C39 0.3435(2) 0.1138(2) 0.36424(14) 0.0288(6) Uani d . . 1
H H39 0.332255 0.065703 0.315612 0.035 Uiso calc U R 1
C C40 0.4500(2) 0.1782(2) 0.39473(15) 0.0293(6) Uani d . . 1
C C41 0.3922(2) 0.2165(2) 0.51793(14) 0.0268(6) Uani d . . 1
H H41 0.402709 0.277313 0.562794 0.032 Uiso calc U R 1
C C42 0.4170(2) 0.1367(2) 0.54367(15) 0.0340(6) Uani d U . 1
H H42A 0.349112 0.103016 0.564282 0.041 Uiso calc U R 1
H H42B 0.42975 0.085202 0.50022 0.041 Uiso calc U R 1
C C43 0.5212(3) 0.1834(3) 0.60187(16) 0.0434(8) Uani d U . 1
C C44 0.7084(3) 0.1939(3) 0.6343(2) 0.0633(11) Uani d . . 1
H H44A 0.746389 0.143971 0.627666 0.076 Uiso calc U R 1
H H44B 0.686441 0.210877 0.685182 0.076 Uiso calc U R 1
C C45 0.7915(3) 0.2866(3) 0.6257(2) 0.0706(11) Uani d . . 1
H H45A 0.806603 0.271772 0.573883 0.106 Uiso calc U R 1
H H45B 0.863721 0.308828 0.658012 0.106 Uiso calc U R 1
H H45C 0.758482 0.339685 0.639633 0.106 Uiso calc U R 1
C C46 0.5774(2) 0.3312(2) 0.49773(18) 0.0452(8) Uani d . . 1
H H46A 0.641386 0.307978 0.501371 0.068 Uiso calc U R 1
H H46B 0.569178 0.372892 0.547273 0.068 Uiso calc U R 1
H H46C 0.592848 0.370645 0.465112 0.068 Uiso calc U R 1
C C47 0.5497(3) 0.1748(3) 0.35276(19) 0.0482(8) Uani d . . 1
C C48 0.3286(2) 0.42952(19) 0.57188(13) 0.0242(5) Uani d . . 1
H H48 0.389195 0.430896 0.541885 0.029 Uiso calc U R 1
C C49 0.3527(2) 0.50052(19) 0.64173(13) 0.0260(6) Uani d . . 1
H H49 0.427926 0.549048 0.658518 0.031 Uiso calc U R 1
C C50 0.2665(2) 0.50189(18) 0.68868(13) 0.0234(5) Uani d . . 1
C C51 0.1583(2) 0.42771(19) 0.65823(14) 0.0274(6) Uani d . . 1
H H51 0.095764 0.424572 0.686675 0.033 Uiso calc U R 1
C C52 0.1426(2) 0.35997(19) 0.58781(13) 0.0254(6) Uani d . . 1
H H52 0.068065 0.310739 0.569329 0.031 Uiso calc U R 1
C C53 0.4016(3) 0.6411(2) 0.79032(15) 0.0453(8) Uani d . . 1
H H53A 0.453382 0.604705 0.791608 0.068 Uiso calc U R 1
H H53B 0.399542 0.683864 0.840967 0.068 Uiso calc U R 1
H H53C 0.429369 0.682722 0.759905 0.068 Uiso calc U R 1
C C54 0.1971(3) 0.5678(3) 0.80621(15) 0.0481(8) Uani d . . 1
H H54A 0.132227 0.575275 0.782513 0.072 Uiso calc U R 1
H H54B 0.226824 0.622872 0.854055 0.072 Uiso calc U R 1
H H54C 0.171247 0.503757 0.814294 0.072 Uiso calc U R 1
B B2 -0.0728(3) 0.1870(2) 0.34375(17) 0.0276(7) Uani d . . 1
H H2A -0.160(2) 0.1673(18) 0.3161(13) 0.027(7) Uiso d . . 1

loop_
_atom_site_aniso_label
_atom_site_aniso_U_11
_atom_site_aniso_U_22
_atom_site_aniso_U_33
_atom_site_aniso_U_12
_atom_site_aniso_U_13
_atom_site_aniso_U_23
Mo1 0.01556(10) 0.01873(12) 0.01910(11) 0.00471(9) 0.00208(8) 0.00750(8)
F1 0.0893(17) 0.0748(15) 0.0701(14) 0.0505(13) -0.0159(12) 0.0290(12)
F2 0.0600(13) 0.0756(14) 0.0453(11) 0.0367(11) -0.0207(10) -0.0052(10)
F3 0.0542(13) 0.1255(19) 0.0596(13) 0.0688(14) 0.0047(10) 0.0069(12)
O1 0.0193(9) 0.0496(13) 0.0247(10) 0.0068(9) -0.0037(8) 0.0026(9)
O2 0.0573(16) 0.134(3) 0.128(2) 0.0538(18) 0.0534(17) 0.114(2)
O3 0.0385(12) 0.0547(14) 0.0513(13) 0.0252(11) 0.0181(10) 0.0199(11)
N1 0.0188(10) 0.0248(12) 0.0232(10) 0.0088(9) 0.0021(8) 0.0067(9)
N2 0.0195(11) 0.0293(12) 0.0258(11) 0.0099(10) 0.0027(9) 0.0058(9)
N3 0.0171(10) 0.0222(11) 0.0237(11) 0.0042(9) 0.0020(8) 0.0053(9)
N4 0.0163(11) 0.0262(12) 0.0289(11) 0.0040(9) 0.0028(9) 0.0010(9)
N5 0.0226(11) 0.0228(11) 0.0229(10) 0.0071(9) 0.0069(9) 0.0087(9)
N6 0.0232(11) 0.0225(11) 0.0255(11) 0.0033(9) 0.0092(9) 0.0075(9)
N7 0.0212(11) 0.0256(11) 0.0198(10) 0.0098(9) 0.0071(8) 0.0099(9)
N8 0.0187(10) 0.0221(11) 0.0187(10) 0.0063(9) -0.0007(8) 0.0076(8)
N9 0.0363(14) 0.0380(14) 0.0393(13) 0.0105(12) 0.0014(11) 0.0270(11)
N10 0.0193(11) 0.0323(13) 0.0298(12) 0.0061(10) 0.0023(9) 0.0095(10)
C1 0.0311(15) 0.0255(15) 0.0304(14) 0.0095(12) 0.0017(12) 0.0078(11)
C2 0.0430(17) 0.0293(16) 0.0361(16) 0.0205(14) 0.0081(13) 0.0058(12)
C3 0.0308(15) 0.0392(17) 0.0272(14) 0.0231(13) 0.0071(11) 0.0050(12)
C4 0.0271(14) 0.0296(15) 0.0231(13) 0.0085(12) 0.0000(11) 0.0044(11)
C5 0.0252(14) 0.0363(17) 0.0327(15) 0.0086(13) -0.0065(12) -0.0034(12)
C6 0.0152(13) 0.0336(16) 0.0434(17) 0.0046(12) -0.0014(12) -0.0022(13)
C7 0.0363(15) 0.0310(15) 0.0254(13) 0.0153(13) 0.0087(11) 0.0125(12)
C8 0.056(2) 0.0292(16) 0.0291(14) 0.0177(15) 0.0184(14) 0.0175(12)
C9 0.0392(17) 0.0240(15) 0.0334(15) 0.0048(13) 0.0182(13) 0.0102(12)
C10 0.0197(12) 0.0220(13) 0.0214(12) 0.0068(10) 0.0047(10) 0.0054(10)
C11 0.0266(13) 0.0192(13) 0.0256(13) 0.0081(11) 0.0083(11) 0.0080(10)
C12 0.0404(16) 0.0309(15) 0.0264(13) 0.0233(13) 0.0116(12) 0.0138(12)
C13 0.0300(15) 0.0384(16) 0.0243(13) 0.0230(13) 0.0043(11) 0.0071(12)
C14 0.0228(13) 0.0260(14) 0.0260(13) 0.0075(11) 0.0067(10) 0.0124(11)
C15 0.0299(14) 0.0348(16) 0.0258(13) 0.0114(13) 0.0105(11) 0.0124(12)
C16 0.0387(17) 0.056(2) 0.0302(15) 0.0223(16) 0.0134(13) 0.0232(14)
C17 0.0384(19) 0.076(3) 0.054(2) 0.0268(19) 0.0251(16) 0.0195(19)
C18 0.038(2) 0.074(3) 0.065(2) 0.0184(19) 0.0173(18) 0.024(2)
C19 0.0242(15) 0.050(2) 0.0396(17) -0.0003(14) 0.0019(13) 0.0063(14)
C20 0.049(2) 0.059(2) 0.0367(17) 0.0376(18) -0.0014(15) 0.0044(16)
C21 0.0203(12) 0.0243(14) 0.0238(12) 0.0046(11) -0.0026(10) 0.0092(10)
C22 0.0215(13) 0.0235(14) 0.0275(13) 0.0024(11) -0.0008(10) 0.0116(11)
C23 0.0303(14) 0.0230(13) 0.0205(12) 0.0115(11) 0.0038(10) 0.0085(10)
C24 0.0261(14) 0.0325(15) 0.0288(14) 0.0112(12) -0.0049(11) 0.0140(12)
C25 0.0193(12) 0.0271(14) 0.0285(13) 0.0012(11) -0.0037(10) 0.0108(11)
C26 0.055(2) 0.059(2) 0.0486(19) 0.0221(18) 0.0014(16) 0.0374(17)
C27 0.0460(19) 0.0425(18) 0.0466(18) 0.0079(15) 0.0081(15) 0.0314(15)
B1 0.0200(15) 0.0298(17) 0.0289(16) 0.0051(13) 0.0065(12) 0.0052(13)
Mo2 0.01501(10) 0.02108(12) 0.01731(10) 0.00569(9) 0.00185(8) 0.00734(8)
F4 0.0472(12) 0.0750(14) 0.0734(13) 0.0241(11) 0.0339(10) 0.0426(11)
F5 0.0842(16) 0.0730(15) 0.0736(15) 0.0451(13) 0.0534(13) 0.0203(12)
F6 0.0692(15) 0.169(3) 0.136(2) 0.0957(17) 0.0607(15) 0.108(2)
O4 0.0191(10) 0.0602(14) 0.0488(12) 0.0070(9) 0.0094(9) 0.0395(11)
O5 0.0623(18) 0.143(3) 0.0413(15) 0.0552(19) -0.0147(13) -0.0129(16)
O6 0.0384(13) 0.0759(17) 0.0555(14) 0.0295(13) 0.0007(11) 0.0238(12)
N11 0.0182(10) 0.0244(12) 0.0243(11) 0.0076(9) 0.0036(8) 0.0110(9)
N12 0.0169(10) 0.0319(12) 0.0283(11) 0.0082(9) 0.0025(9) 0.0164(10)
N13 0.0182(10) 0.0230(11) 0.0246(11) 0.0047(9) -0.0001(8) 0.0105(9)
N14 0.0174(10) 0.0272(12) 0.0288(11) 0.0051(9) -0.0009(9) 0.0135(9)
N15 0.0219(11) 0.0252(12) 0.0219(10) 0.0060(9) -0.0005(8) 0.0095(9)
N16 0.0232(11) 0.0262(12) 0.0238(11) 0.0022(10) -0.0045(9) 0.0100(9)
N17 0.0209(11) 0.0303(12) 0.0194(10) 0.0099(9) 0.0020(8) 0.0125(9)
N18 0.0167(10) 0.0224(11) 0.0203(10) 0.0061(9) 0.0030(8) 0.0086(8)
N19 0.0377(14) 0.0370(14) 0.0227(11) 0.0103(12) 0.0058(10) 0.0001(10)
N20 0.0187(11) 0.0386(14) 0.0341(12) 0.0058(10) 0.0013(9) 0.0150(11)
C28 0.0298(14) 0.0263(15) 0.0296(14) 0.0093(12) 0.0039(11) 0.0081(11)
C29 0.0436(18) 0.0313(16) 0.0437(17) 0.0230(15) 0.0084(14) 0.0153(13)
C30 0.0313(15) 0.0457(18) 0.0387(16) 0.0235(14) 0.0091(12) 0.0246(14)
C31 0.0250(13) 0.0254(14) 0.0266(13) 0.0076(11) 0.0050(11) 0.0141(11)
C32 0.0240(13) 0.0287(15) 0.0396(15) 0.0062(12) 0.0081(12) 0.0193(12)
C33 0.0140(12) 0.0303(15) 0.0422(16) 0.0029(11) 0.0023(11) 0.0175(12)
C34 0.0429(17) 0.0307(15) 0.0230(13) 0.0202(13) 0.0072(12) 0.0082(11)
C35 0.058(2) 0.0334(16) 0.0207(13) 0.0193(15) -0.0002(13) 0.0049(12)
C36 0.0427(17) 0.0270(15) 0.0231(13) 0.0027(13) -0.0130(12) 0.0056(11)
C37 0.0192(12) 0.0261(13) 0.0236(12) 0.0095(11) 0.0032(10) 0.0130(10)
C38 0.0238(13) 0.0198(13) 0.0263(13) 0.0085(11) -0.0004(10) 0.0078(10)
C39 0.0341(15) 0.0316(15) 0.0268(13) 0.0197(13) 0.0061(11) 0.0097(12)
C40 0.0266(14) 0.0375(16) 0.0368(15) 0.0205(13) 0.0122(12) 0.0198(13)
C41 0.0208(13) 0.0315(15) 0.0257(13) 0.0068(11) -0.0004(10) 0.0095(11)
C42 0.0267(14) 0.0446(18) 0.0333(15) 0.0118(13) -0.0022(12) 0.0178(13)
C43 0.0444(19) 0.063(2) 0.0305(16) 0.0276(17) 0.0050(14) 0.0169(15)
C44 0.0340(19) 0.107(3) 0.060(2) 0.030(2) -0.0079(16) 0.038(2)
C45 0.033(2) 0.099(3) 0.074(3) 0.016(2) -0.0089(18) 0.031(2)
C46 0.0237(15) 0.055(2) 0.056(2) 0.0020(15) 0.0005(14) 0.0303(16)
C47 0.048(2) 0.065(2) 0.061(2) 0.0411(19) 0.0285(17) 0.0370(19)
C48 0.0175(12) 0.0297(14) 0.0230(12) 0.0060(11) 0.0047(10) 0.0087(11)
C49 0.0201(13) 0.0268(14) 0.0245(13) 0.0021(11) 0.0010(10) 0.0072(11)
C50 0.0275(13) 0.0235(13) 0.0200(12) 0.0097(11) 0.0042(10) 0.0079(10)
C51 0.0216(13) 0.0332(15) 0.0271(13) 0.0093(12) 0.0120(11) 0.0105(11)
C52 0.0166(12) 0.0270(14) 0.0280(13) 0.0037(11) 0.0046(10) 0.0078(11)
C53 0.0463(19) 0.0458(19) 0.0267(15) 0.0103(16) -0.0053(13) -0.0026(13)
C54 0.050(2) 0.059(2) 0.0276(15) 0.0210(17) 0.0140(14) 0.0043(14)
B2 0.0186(14) 0.0328(17) 0.0311(16) 0.0029(13) -0.0033(12) 0.0172(14)

loop_
_atom_type_symbol
_atom_type_description
_atom_type_scat_dispersion_real
_atom_type_scat_dispersion_imag
_atom_type_scat_source
C C 0.0033 0.0016 'International Tables Vol C Tables 4.2.6.8 and 6.1.1.4'
H H 0.0000 0.0000 'International Tables Vol C Tables 4.2.6.8 and 6.1.1.4'
B B 0.0013 0.0007 'International Tables Vol C Tables 4.2.6.8 and 6.1.1.4'
N N 0.0061 0.0033 'International Tables Vol C Tables 4.2.6.8 and 6.1.1.4'
O O 0.0106 0.0060 'International Tables Vol C Tables 4.2.6.8 and 6.1.1.4'
F F 0.0171 0.0103 'International Tables Vol C Tables 4.2.6.8 and 6.1.1.4'
Mo Mo -1.6832 0.6857 'International Tables Vol C Tables 4.2.6.8 and 6.1.1.4'

loop_
_geom_angle_atom_site_label_1
_geom_angle_atom_site_label_2
_geom_angle_atom_site_label_3
_geom_angle
N7 Mo1 C10 97.28(9)
N7 Mo1 N8 91.12(8)
C10 Mo1 N8 79.61(8)
N7 Mo1 N5 94.38(8)
C10 Mo1 N5 118.18(8)
N8 Mo1 N5 160.40(7)
N7 Mo1 N1 94.13(8)
C10 Mo1 N1 157.63(8)
N8 Mo1 N1 81.00(7)
N5 Mo1 N1 79.85(7)
N7 Mo1 C11 94.58(9)
C10 Mo1 C11 37.45(8)
N8 Mo1 C11 117.03(8)
N5 Mo1 C11 81.30(8)
N1 Mo1 C11 159.77(8)
N7 Mo1 N3 175.67(8)
C10 Mo1 N3 86.65(8)
N8 Mo1 N3 91.40(7)
N5 Mo1 N3 82.10(7)
N1 Mo1 N3 82.78(7)
C11 Mo1 N3 87.41(8)
C16 O3 C17 117.0(2)
C1 N1 N2 106.5(2)
C1 N1 Mo1 131.37(17)
N2 N1 Mo1 122.07(15)
C3 N2 N1 109.2(2)
C3 N2 B1 131.0(2)
N1 N2 B1 119.4(2)
C4 N3 N4 105.72(19)
C4 N3 Mo1 135.62(17)
N4 N3 Mo1 118.65(14)
C6 N4 N3 109.7(2)
C6 N4 B1 128.4(2)
N3 N4 B1 121.8(2)
C7 N5 N6 106.4(2)
C7 N5 Mo1 133.21(17)
N6 N5 Mo1 120.37(15)
C9 N6 N5 109.1(2)
C9 N6 B1 129.2(2)
N5 N6 B1 121.6(2)
O1 N7 Mo1 177.47(18)
C25 N8 C21 114.6(2)
C25 N8 Mo1 123.94(16)
C21 N8 Mo1 121.37(15)
C23 N9 C27 121.1(2)
C23 N9 C26 120.8(2)
C27 N9 C26 117.9(2)
C13 N10 C19 124.1(2)
C13 N10 C14 116.2(2)
C19 N10 C14 118.4(2)
N1 C1 C2 110.2(2)
N1 C1 H1 124.9
C2 C1 H1 124.9
C3 C2 C1 105.3(2)
C3 C2 H2 127.4
C1 C2 H2 127.4
N2 C3 C2 108.7(2)
N2 C3 H3 125.7
C2 C3 H3 125.7
N3 C4 C5 111.0(2)
N3 C4 H4 124.5
C5 C4 H4 124.5
C6 C5 C4 104.7(2)
C6 C5 H5 127.7
C4 C5 H5 127.7
N4 C6 C5 108.9(2)
N4 C6 H6 125.5
C5 C6 H6 125.5
N5 C7 C8 110.5(2)
N5 C7 H7 124.8
C8 C7 H7 124.8
C9 C8 C7 104.9(2)
C9 C8 H8 127.6
C7 C8 H8 127.6
N6 C9 C8 109.2(2)
N6 C9 H9 125.4
C8 C9 H9 125.4
C11 C10 C14 117.4(2)
C11 C10 Mo1 72.97(13)
C14 C10 Mo1 124.21(16)
C11 C10 H10 112.2
C14 C10 H10 112.2
Mo1 C10 H10 112.2
C10 C11 C12 116.9(2)
C10 C11 Mo1 69.58(13)
C12 C11 Mo1 116.88(17)
C10 C11 H11 115.3
C12 C11 H11 115.3
Mo1 C11 H11 115.3
C13 C12 C11 121.1(2)
C13 C12 H12 119.5
C11 C12 H12 119.5
C12 C13 N10 121.5(2)
C12 C13 C20 120.0(3)
N10 C13 C20 118.4(3)
N10 C14 C10 111.00(19)
N10 C14 C15 111.3(2)
C10 C14 C15 109.5(2)
N10 C14 H14 108.3
C10 C14 H14 108.3
C15 C14 H14 108.3
C16 C15 C14 111.9(2)
C16 C15 H15A 109.2
C14 C15 H15A 109.2
C16 C15 H15B 109.2
C14 C15 H15B 109.2
H15A C15 H15B 107.9
O2 C16 O3 122.6(3)
O2 C16 C15 123.4(3)
O3 C16 C15 114.0(3)
O3 C17 C18 111.9(3)
O3 C17 H17A 109.2
C18 C17 H17A 109.2
O3 C17 H17B 109.2
C18 C17 H17B 109.2
H17A C17 H17B 107.9
C17 C18 H18A 109.5
C17 C18 H18B 109.5
H18A C18 H18B 109.5
C17 C18 H18C 109.5
H18A C18 H18C 109.5
H18B C18 H18C 109.5
N10 C19 H19A 109.5
N10 C19 H19B 109.5
H19A C19 H19B 109.5
N10 C19 H19C 109.5
H19A C19 H19C 109.5
H19B C19 H19C 109.5
F1 C20 F2 105.8(3)
F1 C20 F3 106.3(3)
F2 C20 F3 104.4(3)
F1 C20 C13 113.2(3)
F2 C20 C13 114.4(2)
F3 C20 C13 111.9(2)
N8 C21 C22 124.5(2)
N8 C21 H21 117.7
C22 C21 H21 117.7
C21 C22 C23 120.3(2)
C21 C22 H22 119.8
C23 C22 H22 119.8
N9 C23 C24 122.7(2)
N9 C23 C22 122.2(2)
C24 C23 C22 115.1(2)
C25 C24 C23 120.2(2)
C25 C24 H24 119.9
C23 C24 H24 119.9
N8 C25 C24 125.2(2)
N8 C25 H25 117.4
C24 C25 H25 117.4
N9 C26 H26A 109.5
N9 C26 H26B 109.5
H26A C26 H26B 109.5
N9 C26 H26C 109.5
H26A C26 H26C 109.5
H26B C26 H26C 109.5
N9 C27 H27A 109.5
N9 C27 H27B 109.5
H27A C27 H27B 109.5
N9 C27 H27C 109.5
H27A C27 H27C 109.5
H27B C27 H27C 109.5
N6 B1 N4 108.9(2)
N6 B1 N2 107.8(2)
N4 B1 N2 109.1(2)
N6 B1 H1A 109.9(12)
N4 B1 H1A 111.1(12)
N2 B1 H1A 110.0(12)
N17 Mo2 C37 97.12(9)
N17 Mo2 N15 94.27(8)
C37 Mo2 N15 118.06(8)
N17 Mo2 N18 91.26(8)
C37 Mo2 N18 80.22(8)
N15 Mo2 N18 159.95(7)
N17 Mo2 N11 94.83(8)
C37 Mo2 N11 157.68(8)
N15 Mo2 N11 79.60(7)
N18 Mo2 N11 80.74(7)
N17 Mo2 C38 94.90(9)
C37 Mo2 C38 37.61(8)
N15 Mo2 C38 80.92(8)
N18 Mo2 C38 117.82(8)
N11 Mo2 C38 158.79(8)
N17 Mo2 N13 176.34(8)
C37 Mo2 N13 86.16(8)
N15 Mo2 N13 82.72(7)
N18 Mo2 N13 90.90(7)
N11 Mo2 N13 82.60(7)
C38 Mo2 N13 86.70(8)
C43 O6 C44 115.0(3)
C28 N11 N12 106.3(2)
C28 N11 Mo2 131.66(17)
N12 N11 Mo2 122.04(15)
C30 N12 N11 109.6(2)
C30 N12 B2 130.8(2)
N11 N12 B2 119.4(2)
C31 N13 N14 105.80(19)
C31 N13 Mo2 135.04(17)
N14 N13 Mo2 119.07(14)
C33 N14 N13 109.34(19)
C33 N14 B2 129.3(2)
N13 N14 B2 121.38(19)
C34 N15 N16 106.1(2)
C34 N15 Mo2 133.10(18)
N16 N15 Mo2 120.59(15)
C36 N16 N15 109.2(2)
C36 N16 B2 129.0(2)
N15 N16 B2 121.40(19)
O4 N17 Mo2 178.10(18)
C52 N18 C48 114.9(2)
C52 N18 Mo2 123.52(16)
C48 N18 Mo2 121.54(15)
C50 N19 C53 121.3(2)
C50 N19 C54 120.6(2)
C53 N19 C54 117.8(2)
C40 N20 C46 124.1(2)
C40 N20 C41 116.1(2)
C46 N20 C41 118.8(2)
N11 C28 C29 110.3(2)
N11 C28 H28 124.8
C29 C28 H28 124.8
C30 C29 C28 105.1(2)
C30 C29 H29 127.4
C28 C29 H29 127.4
N12 C30 C29 108.7(2)
N12 C30 H30 125.7
C29 C30 H30 125.7
N13 C31 C32 111.0(2)
N13 C31 H31 124.5
C32 C31 H31 124.5
C33 C32 C31 104.8(2)
C33 C32 H32 127.6
C31 C32 H32 127.6
N14 C33 C32 109.0(2)
N14 C33 H33 125.5
C32 C33 H33 125.5
N15 C34 C35 110.6(3)
N15 C34 H34 124.7
C35 C34 H34 124.7
C36 C35 C34 105.2(2)
C36 C35 H35 127.4
C34 C35 H35 127.4
N16 C36 C35 108.8(2)
N16 C36 H36 125.6
C35 C36 H36 125.6
C38 C37 C41 117.6(2)
C38 C37 Mo2 72.92(13)
C41 C37 Mo2 124.80(17)
C38 C37 H37 112.0
C41 C37 H37 112.0
Mo2 C37 H37 112.0
C37 C38 C39 116.8(2)
C37 C38 Mo2 69.47(13)
C39 C38 Mo2 117.39(17)
C37 C38 H38 115.2
C39 C38 H38 115.2
Mo2 C38 H38 115.2
C40 C39 C38 121.1(2)
C40 C39 H39 119.5
C38 C39 H39 119.5
C39 C40 N20 121.7(2)
C39 C40 C47 120.4(3)
N20 C40 C47 117.7(3)
N20 C41 C37 111.2(2)
N20 C41 C42 111.0(2)
C37 C41 C42 109.6(2)
N20 C41 H41 108.3
C37 C41 H41 108.3
C42 C41 H41 108.3
C43 C42 C41 111.8(2)
C43 C42 H42A 109.3
C41 C42 H42A 109.3
C43 C42 H42B 109.3
C41 C42 H42B 109.3
H42A C42 H42B 107.9
O5 C43 O6 124.6(3)
O5 C43 C42 122.5(3)
O6 C43 C42 112.9(3)
O6 C44 C45 111.8(3)
O6 C44 H44A 109.3
C45 C44 H44A 109.3
O6 C44 H44B 109.3
C45 C44 H44B 109.3
H44A C44 H44B 107.9
C44 C45 H45A 109.5
C44 C45 H45B 109.5
H45A C45 H45B 109.5
C44 C45 H45C 109.5
H45A C45 H45C 109.5
H45B C45 H45C 109.5
N20 C46 H46A 109.5
N20 C46 H46B 109.5
H46A C46 H46B 109.5
N20 C46 H46C 109.5
H46A C46 H46C 109.5
H46B C46 H46C 109.5
F5 C47 F4 105.3(3)
F5 C47 F6 107.0(3)
F4 C47 F6 104.5(3)
F5 C47 C40 112.4(3)
F4 C47 C40 114.8(3)
F6 C47 C40 112.2(3)
N18 C48 C49 124.6(2)
N18 C48 H48 117.7
C49 C48 H48 117.7
C48 C49 C50 120.2(2)
C48 C49 H49 119.9
C50 C49 H49 119.9
N19 C50 C51 122.6(2)
N19 C50 C49 122.1(2)
C51 C50 C49 115.3(2)
C52 C51 C50 120.2(2)
C52 C51 H51 119.9
C50 C51 H51 119.9
N18 C52 C51 124.8(2)
N18 C52 H52 117.6
C51 C52 H52 117.6
N19 C53 H53A 109.5
N19 C53 H53B 109.5
H53A C53 H53B 109.5
N19 C53 H53C 109.5
H53A C53 H53C 109.5
H53B C53 H53C 109.5
N19 C54 H54A 109.5
N19 C54 H54B 109.5
H54A C54 H54B 109.5
N19 C54 H54C 109.5
H54A C54 H54C 109.5
H54B C54 H54C 109.5
N16 B2 N14 109.6(2)
N16 B2 N12 107.7(2)
N14 B2 N12 108.5(2)
N16 B2 H2A 111.1(12)
N14 B2 H2A 110.9(13)
N12 B2 H2A 109.0(13)

loop_
_geom_bond_atom_site_label_1
_geom_bond_atom_site_label_2
_geom_bond_distance
Mo1 N7 1.758(2)
Mo1 C10 2.203(2)
Mo1 N8 2.2139(19)
Mo1 N5 2.2184(19)
Mo1 N1 2.2252(19)
Mo1 C11 2.247(2)
Mo1 N3 2.288(2)
F1 C20 1.331(4)
F2 C20 1.345(4)
F3 C20 1.351(3)
O1 N7 1.220(2)
O2 C16 1.195(3)
O3 C16 1.324(3)
O3 C17 1.461(3)
N1 C1 1.334(3)
N1 N2 1.364(3)
N2 C3 1.341(3)
N2 B1 1.539(4)
N3 C4 1.342(3)
N3 N4 1.366(3)
N4 C6 1.344(3)
N4 B1 1.537(4)
N5 C7 1.333(3)
N5 N6 1.367(3)
N6 C9 1.342(3)
N6 B1 1.534(4)
N8 C25 1.342(3)
N8 C21 1.354(3)
N9 C23 1.355(3)
N9 C27 1.446(4)
N9 C26 1.447(3)
N10 C13 1.383(3)
N10 C19 1.456(3)
N10 C14 1.456(3)
C1 C2 1.383(4)
C1 H1 0.95
C2 C3 1.367(4)
C2 H2 0.95
C3 H3 0.95
C4 C5 1.385(4)
C4 H4 0.95
C5 C6 1.370(4)
C5 H5 0.95
C6 H6 0.95
C7 C8 1.390(4)
C7 H7 0.95
C8 C9 1.362(4)
C8 H8 0.95
C9 H9 0.95
C10 C11 1.429(3)
C10 C14 1.512(3)
C10 H10 1.0
C11 C12 1.458(3)
C11 H11 1.0
C12 C13 1.342(4)
C12 H12 0.95
C13 C20 1.486(4)
C14 C15 1.558(3)
C14 H14 1.0
C15 C16 1.501(4)
C15 H15A 0.99
C15 H15B 0.99
C17 C18 1.495(5)
C17 H17A 0.99
C17 H17B 0.99
C18 H18A 0.98
C18 H18B 0.98
C18 H18C 0.98
C19 H19A 0.98
C19 H19B 0.98
C19 H19C 0.98
C21 C22 1.365(3)
C21 H21 0.95
C22 C23 1.406(3)
C22 H22 0.95
C23 C24 1.403(3)
C24 C25 1.362(3)
C24 H24 0.95
C25 H25 0.95
C26 H26A 0.98
C26 H26B 0.98
C26 H26C 0.98
C27 H27A 0.98
C27 H27B 0.98
C27 H27C 0.98
B1 H1A 1.09(2)
Mo2 N17 1.758(2)
Mo2 C37 2.199(2)
Mo2 N15 2.2141(19)
Mo2 N18 2.2191(19)
Mo2 N11 2.2273(19)
Mo2 C38 2.244(2)
Mo2 N13 2.275(2)
F4 C47 1.343(4)
F5 C47 1.335(4)
F6 C47 1.347(4)
O4 N17 1.220(2)
O5 C43 1.189(4)
O6 C43 1.308(3)
O6 C44 1.471(4)
N11 C28 1.333(3)
N11 N12 1.362(3)
N12 C30 1.343(3)
N12 B2 1.546(4)
N13 C31 1.338(3)
N13 N14 1.372(3)
N14 C33 1.345(3)
N14 B2 1.539(3)
N15 C34 1.336(3)
N15 N16 1.367(3)
N16 C36 1.347(3)
N16 B2 1.535(4)
N18 C52 1.346(3)
N18 C48 1.347(3)
N19 C50 1.356(3)
N19 C53 1.446(4)
N19 C54 1.448(3)
N20 C40 1.389(3)
N20 C46 1.448(3)
N20 C41 1.460(3)
C28 C29 1.390(4)
C28 H28 0.95
C29 C30 1.363(4)
C29 H29 0.95
C30 H30 0.95
C31 C32 1.386(3)
C31 H31 0.95
C32 C33 1.368(4)
C32 H32 0.95
C33 H33 0.95
C34 C35 1.383(4)
C34 H34 0.95
C35 C36 1.362(4)
C35 H35 0.95
C36 H36 0.95
C37 C38 1.433(3)
C37 C41 1.510(3)
C37 H37 1.0
C38 C39 1.456(3)
C38 H38 1.0
C39 C40 1.343(4)
C39 H39 0.95
C40 C47 1.487(4)
C41 C42 1.561(4)
C41 H41 1.0
C42 C43 1.512(4)
C42 H42A 0.99
C42 H42B 0.99
C44 C45 1.502(5)
C44 H44A 0.99
C44 H44B 0.99
C45 H45A 0.98
C45 H45B 0.98
C45 H45C 0.98
C46 H46A 0.98
C46 H46B 0.98
C46 H46C 0.98
C48 C49 1.368(3)
C48 H48 0.95
C49 C50 1.404(3)
C49 H49 0.95
C50 C51 1.402(3)
C51 C52 1.366(3)
C51 H51 0.95
C52 H52 0.95
C53 H53A 0.98
C53 H53B 0.98
C53 H53C 0.98
C54 H54A 0.98
C54 H54B 0.98
C54 H54C 0.98
B2 H2A 1.11(2)

loop_
_geom_torsion_atom_site_label_1
_geom_torsion_atom_site_label_2
_geom_torsion_atom_site_label_3
_geom_torsion_atom_site_label_4
_geom_torsion
C1 N1 N2 C3 -0.1(3)
Mo1 N1 N2 C3 -178.68(16)
C1 N1 N2 B1 174.2(2)
Mo1 N1 N2 B1 -4.4(3)
C4 N3 N4 C6 0.1(3)
Mo1 N3 N4 C6 179.26(17)
C4 N3 N4 B1 -177.4(2)
Mo1 N3 N4 B1 1.8(3)
C7 N5 N6 C9 0.4(3)
Mo1 N5 N6 C9 177.79(16)
C7 N5 N6 B1 -176.1(2)
Mo1 N5 N6 B1 1.3(3)
N2 N1 C1 C2 0.2(3)
Mo1 N1 C1 C2 178.66(17)
N1 C1 C2 C3 -0.3(3)
N1 N2 C3 C2 -0.1(3)
B1 N2 C3 C2 -173.5(3)
C1 C2 C3 N2 0.2(3)
N4 N3 C4 C5 0.1(3)
Mo1 N3 C4 C5 -178.86(19)
N3 C4 C5 C6 -0.2(3)
N3 N4 C6 C5 -0.3(3)
B1 N4 C6 C5 177.0(3)
C4 C5 C6 N4 0.3(3)
N6 N5 C7 C8 -0.4(3)
Mo1 N5 C7 C8 -177.31(17)
N5 C7 C8 C9 0.3(3)
N5 N6 C9 C8 -0.3(3)
B1 N6 C9 C8 175.9(2)
C7 C8 C9 N6 0.0(3)
C14 C10 C11 C12 -9.6(3)
Mo1 C10 C11 C12 110.6(2)
C14 C10 C11 Mo1 -120.2(2)
C10 C11 C12 C13 -11.7(3)
Mo1 C11 C12 C13 67.8(3)
C11 C12 C13 N10 3.1(4)
C11 C12 C13 C20 179.6(2)
C19 N10 C13 C12 -165.6(2)
C14 N10 C13 C12 27.5(3)
C19 N10 C13 C20 17.8(4)
C14 N10 C13 C20 -149.1(2)
C13 N10 C14 C10 -45.9(3)
C19 N10 C14 C10 146.4(2)
C13 N10 C14 C15 76.3(3)
C19 N10 C14 C15 -91.4(3)
C11 C10 C14 N10 37.0(3)
Mo1 C10 C14 N10 -50.3(3)
C11 C10 C14 C15 -86.2(3)
Mo1 C10 C14 C15 -173.56(16)
N10 C14 C15 C16 75.6(3)
C10 C14 C15 C16 -161.4(2)
C17 O3 C16 O2 0.5(5)
C17 O3 C16 C15 179.7(2)
C14 C15 C16 O2 60.1(4)
C14 C15 C16 O3 -119.1(3)
C16 O3 C17 C18 -88.4(4)
C12 C13 C20 F1 -1.6(4)
N10 C13 C20 F1 175.1(2)
C12 C13 C20 F2 119.6(3)
N10 C13 C20 F2 -63.7(4)
C12 C13 C20 F3 -121.8(3)
N10 C13 C20 F3 54.9(4)
C25 N8 C21 C22 1.0(3)
Mo1 N8 C21 C22 177.87(19)
N8 C21 C22 C23 -0.6(4)
C27 N9 C23 C24 174.5(2)
C26 N9 C23 C24 0.9(4)
C27 N9 C23 C22 -5.4(4)
C26 N9 C23 C22 -179.0(2)
C21 C22 C23 N9 179.6(2)
C21 C22 C23 C24 -0.3(3)
N9 C23 C24 C25 -179.2(2)
C22 C23 C24 C25 0.7(4)
C21 N8 C25 C24 -0.6(4)
Mo1 N8 C25 C24 -177.32(19)
C23 C24 C25 N8 -0.3(4)
C9 N6 B1 N4 124.5(3)
N5 N6 B1 N4 -59.8(3)
C9 N6 B1 N2 -117.3(3)
N5 N6 B1 N2 58.4(3)
C6 N4 B1 N6 -120.0(3)
N3 N4 B1 N6 57.0(3)
C6 N4 B1 N2 122.6(3)
N3 N4 B1 N2 -60.4(3)
C3 N2 B1 N6 116.9(3)
N1 N2 B1 N6 -56.0(3)
C3 N2 B1 N4 -125.0(3)
N1 N2 B1 N4 62.1(3)
C28 N11 N12 C30 0.2(3)
Mo2 N11 N12 C30 -179.36(16)
C28 N11 N12 B2 175.2(2)
Mo2 N11 N12 B2 -4.4(3)
C31 N13 N14 C33 0.2(3)
Mo2 N13 N14 C33 -176.86(16)
C31 N13 N14 B2 179.0(2)
Mo2 N13 N14 B2 2.0(3)
C34 N15 N16 C36 0.3(3)
Mo2 N15 N16 C36 175.89(16)
C34 N15 N16 B2 -173.2(2)
Mo2 N15 N16 B2 2.3(3)
N12 N11 C28 C29 -0.4(3)
Mo2 N11 C28 C29 179.19(17)
N11 C28 C29 C30 0.3(3)
N11 N12 C30 C29 0.0(3)
B2 N12 C30 C29 -174.2(2)
C28 C29 C30 N12 -0.2(3)
N14 N13 C31 C32 -0.1(3)
Mo2 N13 C31 C32 176.28(17)
N13 C31 C32 C33 -0.1(3)
N13 N14 C33 C32 -0.2(3)
B2 N14 C33 C32 -179.0(2)
C31 C32 C33 N14 0.2(3)
N16 N15 C34 C35 -0.2(3)
Mo2 N15 C34 C35 -175.01(18)
N15 C34 C35 C36 0.1(3)
N15 N16 C36 C35 -0.3(3)
B2 N16 C36 C35 172.6(2)
C34 C35 C36 N16 0.1(3)
C41 C37 C38 C39 -9.7(3)
Mo2 C37 C38 C39 111.2(2)
C41 C37 C38 Mo2 -120.9(2)
C37 C38 C39 C40 -12.1(4)
Mo2 C38 C39 C40 67.5(3)
C38 C39 C40 N20 4.2(4)
C38 C39 C40 C47 -179.8(2)
C46 N20 C40 C39 -165.1(3)
C41 N20 C40 C39 26.0(4)
C46 N20 C40 C47 18.8(4)
C41 N20 C40 C47 -150.1(2)
C40 N20 C41 C37 -45.0(3)
C46 N20 C41 C37 145.5(2)
C40 N20 C41 C42 77.3(3)
C46 N20 C41 C42 -92.2(3)
C38 C37 C41 N20 36.9(3)
Mo2 C37 C41 N20 -50.7(3)
C38 C37 C41 C42 -86.2(3)
Mo2 C37 C41 C42 -173.88(16)
N20 C41 C42 C43 76.5(3)
C37 C41 C42 C43 -160.2(2)
C44 O6 C43 O5 0.2(5)
C44 O6 C43 C42 179.1(3)
C41 C42 C43 O5 61.5(4)
C41 C42 C43 O6 -117.6(3)
C43 O6 C44 C45 -89.2(4)
C39 C40 C47 F5 3.3(4)
N20 C40 C47 F5 179.4(2)
C39 C40 C47 F4 123.6(3)
N20 C40 C47 F4 -60.2(4)
C39 C40 C47 F6 -117.3(3)
N20 C40 C47 F6 58.8(4)
C52 N18 C48 C49 0.1(4)
Mo2 N18 C48 C49 176.86(19)
N18 C48 C49 C50 0.3(4)
C53 N19 C50 C51 175.4(3)
C54 N19 C50 C51 1.5(4)
C53 N19 C50 C49 -4.5(4)
C54 N19 C50 C49 -178.4(3)
C48 C49 C50 N19 179.2(2)
C48 C49 C50 C51 -0.6(4)
N19 C50 C51 C52 -179.2(2)
C49 C50 C51 C52 0.6(4)
C48 N18 C52 C51 -0.1(4)
Mo2 N18 C52 C51 -176.8(2)
C50 C51 C52 N18 -0.3(4)
C36 N16 B2 N14 127.9(3)
N15 N16 B2 N14 -59.9(3)
C36 N16 B2 N12 -114.3(3)
N15 N16 B2 N12 57.9(3)
C33 N14 B2 N16 -125.0(3)
N13 N14 B2 N16 56.4(3)
C33 N14 B2 N12 117.7(3)
N13 N14 B2 N12 -60.9(3)
C30 N12 B2 N16 117.7(3)
N11 N12 B2 N16 -56.0(3)
C30 N12 B2 N14 -123.8(3)
N11 N12 B2 N14 62.5(3)
